data_7710893
loop_
_publ_author_name
'Koneczny, Marvin'
'Erol, Arife B\"usra'
'Mauduit, Marc'
'Eisen, Moris S.'
'Tamm, Matthias'

_publ_section_title
;
 Titanium complexes with unsymmetrically substituted imidazolin-2-iminato
 ligands.
;
_journal_issue 30
_journal_name_full 'Dalton transactions (Cambridge, England : 2003)'
_journal_page_first 11448
_journal_page_last 11456
_journal_paper_doi 10.1039/d2dt01740g
_journal_volume 51
_journal_year 2022
_chemical_formula_moiety 'C25 H35 N3'
_chemical_formula_sum 'C25 H35 N3'
_chemical_formula_weight 377.56
_chemical_properties_physical Air-sensitive,Moisture-sensitive
_space_group_crystal_system monoclinic
_space_group_IT_number 14
_space_group_name_Hall '-P 2ybc'
_space_group_name_H-M_alt 'P 1 21/c 1'
_atom_sites_solution_hydrogens mixed
_audit_creation_method SHELXL-2018/3
_audit_update_record
;
2022-05-25 deposited with the CCDC.	2022-07-08 downloaded from the CCDC.
;
_cell_angle_alpha 90
_cell_angle_beta 98.599(1)
_cell_angle_gamma 90
_cell_formula_units_Z 4
_cell_length_a 13.8605(1)
_cell_length_b 6.5130(1)
_cell_length_c 24.0076(2)
_cell_measurement_reflns_used 34004
_cell_measurement_temperature 100(2)
_cell_measurement_theta_max 77.4330
_cell_measurement_theta_min 3.2320
_cell_volume 2142.89(4)
_computing_cell_refinement 'CrysAlisPro 1.171.40.21a(Rigaku OD, 2018)'
_computing_data_collection 'CrysAlisPro 1.171.40.21a(Rigaku OD, 2018)'
_computing_data_reduction 'CrysAlisPro 1.171.40.21a(Rigaku OD, 2018)'
_computing_publication_material 'OLEX2 v1.2 (O. V. Dolomanov et al., J. Appl. Cryst., 2009, 42, 339-341)'
_computing_structure_refinement 'SHELXL-2018/3 (G. M. Sheldrick, Acta Cryst., 2008, A64, 112-122)'
_computing_structure_solution 'SHELXT-2014/5 (G. M. Sheldrick, Acta Cryst., 2015, A71, 3-8)'
_diffrn_ambient_temperature 100(2)
_diffrn_measured_fraction_theta_full 1.000
_diffrn_measured_fraction_theta_max 0.979
_diffrn_measurement_device_type 'XtaLAB Synergy, Single source at offset/far, HyPix'
_diffrn_measurement_method '\w scan'
_diffrn_radiation_type CuK\a
_diffrn_radiation_wavelength 1.54184
_diffrn_reflns_av_R_equivalents 0.0319
_diffrn_reflns_av_unetI/netI 0.0134
_diffrn_reflns_Laue_measured_fraction_full 1.000
_diffrn_reflns_Laue_measured_fraction_max 0.979
_diffrn_reflns_limit_h_max 17
_diffrn_reflns_limit_h_min -17
_diffrn_reflns_limit_k_max 8
_diffrn_reflns_limit_k_min -6
_diffrn_reflns_limit_l_max 30
_diffrn_reflns_limit_l_min -30
_diffrn_reflns_number 47042
_diffrn_reflns_point_group_measured_fraction_full 1.000
_diffrn_reflns_point_group_measured_fraction_max 0.979
_diffrn_reflns_theta_full 67.684
_diffrn_reflns_theta_max 77.449
_diffrn_reflns_theta_min 3.225
_diffrn_source 'micro-focus sealed X-ray tube'
_exptl_absorpt_coefficient_mu 0.521
_exptl_absorpt_correction_T_max 1.000
_exptl_absorpt_correction_T_min 0.784
_exptl_absorpt_correction_type gaussian
_exptl_absorpt_process_details
;
CrysAlisPro 1.171.40.21a (Rigaku Oxford Diffraction, 2018)
Numerical absorption correction based on gaussian integration over
			a multifaceted crystal model
Empirical absorption correction using spherical harmonics,
 implemented in SCALE3 ABSPACK scaling algorithm.
;
_exptl_crystal_colour colourless
_exptl_crystal_density_diffrn 1.170
_exptl_crystal_description lath
_exptl_crystal_F_000 824
_exptl_crystal_recrystallization_method 'Re-crystallisation from solvent: n-hexane -40\%C'
_exptl_crystal_size_max 0.352
_exptl_crystal_size_mid 0.067
_exptl_crystal_size_min 0.039
_refine_diff_density_max 0.265
_refine_diff_density_min -0.212
_refine_diff_density_rms 0.039
_refine_ls_extinction_method none
_refine_ls_goodness_of_fit_ref 1.038
_refine_ls_hydrogen_treatment mixed
_refine_ls_matrix_type full
_refine_ls_number_parameters 261
_refine_ls_number_reflns 4470
_refine_ls_number_restraints 0
_refine_ls_restrained_S_all 1.038
_refine_ls_R_factor_all 0.0401
_refine_ls_R_factor_gt 0.0378
_refine_ls_shift/su_max 0.001
_refine_ls_shift/su_mean 0.000
_refine_ls_structure_factor_coef Fsqd
_refine_ls_weighting_details 'w=1/[\s^2^(Fo^2^)+(0.0490P)^2^+0.7768P] where P=(Fo^2^+2Fc^2^)/3'
_refine_ls_weighting_scheme calc
_refine_ls_wR_factor_gt 0.0967
_refine_ls_wR_factor_ref 0.0998
_reflns_Friedel_coverage 0.000
_reflns_number_gt 4168
_reflns_number_total 4470
_reflns_threshold_expression 'I > 2\s(I)'
_cod_data_source_file d2dt01740g2.cif
_cod_data_source_block mk15mk
_cod_original_sg_symbol_H-M 'P 21/c'
_cod_database_code 7710893
_shelx_shelxl_version_number 2018/3
_shelx_space_group_comment
;
The symmetry employed for this shelxl refinement is uniquely defined
by the following loop, which should always be used as a source of
symmetry information in preference to the above space-group names.
They are only intended as comments.
;
_oxdiff_exptl_absorpt_empirical_full_min 0.775
_oxdiff_exptl_absorpt_empirical_full_max 1.394
_oxdiff_exptl_absorpt_empirical_details
;
Empirical correction (ABSPACK) includes:
- Absorption correction using spherical harmonics
- Frame scaling
;

loop_
_space_group_symop_operation_xyz
'x, y, z'
'-x, y+1/2, -z+1/2'
'-x, -y, -z'
'x, -y-1/2, z-1/2'

loop_
_atom_site_label
_atom_site_type_symbol
_atom_site_fract_x
_atom_site_fract_y
_atom_site_fract_z
_atom_site_U_iso_or_equiv
_atom_site_adp_type
_atom_site_occupancy
_atom_site_site_symmetry_order
_atom_site_calc_flag
_atom_site_refinement_flags_posn
_atom_site_refinement_flags_adp
_atom_site_refinement_flags_occupancy
_atom_site_disorder_assembly
_atom_site_disorder_group
N1 N 0.22700(7) 0.27116(13) 0.29853(4) 0.0244(2) Uani 1 1 d . . . . .
N2 N 0.31161(6) 0.56489(13) 0.34423(3) 0.01841(18) Uani 1 1 d . . . . .
N3 N 0.22692(6) 0.60872(12) 0.26005(3) 0.01804(18) Uani 1 1 d . . . . .
C1 C 0.25287(7) 0.46144(15) 0.30122(4) 0.0179(2) Uani 1 1 d . . . . .
C2 C 0.32215(7) 0.76979(15) 0.32887(4) 0.0202(2) Uani 1 1 d . . . . .
H2 H 0.359119 0.869290 0.350137 0.024 Uiso 1 1 calc R U . . .
C3 C 0.26936(7) 0.79664(15) 0.27801(4) 0.0194(2) Uani 1 1 d . . . . .
H3 H 0.262137 0.919359 0.258020 0.023 Uiso 1 1 calc R U . . .
C4 C 0.36172(7) 0.46115(15) 0.39253(4) 0.0188(2) Uani 1 1 d . . . . .
C5 C 0.31826(7) 0.45296(15) 0.44176(4) 0.0212(2) Uani 1 1 d . . . . .
C6 C 0.36769(8) 0.34623(17) 0.48769(4) 0.0259(2) Uani 1 1 d . . . . .
H6 H 0.340737 0.338022 0.520844 0.031 Uiso 1 1 calc R U . . .
C7 C 0.45636(8) 0.25224(17) 0.48467(5) 0.0284(2) Uani 1 1 d . . . . .
H7 H 0.488547 0.182542 0.515827 0.034 Uiso 1 1 calc R U . . .
C8 C 0.49740(8) 0.26127(17) 0.43564(5) 0.0273(2) Uani 1 1 d . . . . .
H8 H 0.556734 0.196421 0.434142 0.033 Uiso 1 1 calc R U . . .
C9 C 0.45116(7) 0.36614(16) 0.38840(4) 0.0223(2) Uani 1 1 d . . . . .
C10 C 0.22276(7) 0.56454(17) 0.44504(4) 0.0249(2) Uani 1 1 d . . . . .
H10 H 0.182741 0.557210 0.407816 0.030 Uiso 1 1 calc R U . . .
C11 C 0.16425(8) 0.4704(2) 0.48774(5) 0.0333(3) Uani 1 1 d . . . . .
H11A H 0.158951 0.324791 0.481798 0.050 Uiso 1 1 calc R U . . .
H11B H 0.100208 0.530004 0.483058 0.050 Uiso 1 1 calc R U . . .
H11C H 0.196820 0.497126 0.525202 0.050 Uiso 1 1 calc R U . . .
C12 C 0.24233(8) 0.79179(18) 0.45929(5) 0.0296(2) Uani 1 1 d . . . . .
H12A H 0.283074 0.802846 0.495200 0.044 Uiso 1 1 calc R U . . .
H12B H 0.181576 0.860842 0.460760 0.044 Uiso 1 1 calc R U . . .
H12C H 0.274601 0.853872 0.430837 0.044 Uiso 1 1 calc R U . . .
C13 C 0.49865(7) 0.38465(17) 0.33541(4) 0.0261(2) Uani 1 1 d . . . . .
H13 H 0.449363 0.437684 0.305317 0.031 Uiso 1 1 calc R U . . .
C14 C 0.53415(10) 0.1790(2) 0.31579(6) 0.0394(3) Uani 1 1 d . . . . .
H14A H 0.582490 0.123036 0.344603 0.059 Uiso 1 1 calc R U . . .
H14B H 0.562189 0.198782 0.281962 0.059 Uiso 1 1 calc R U . . .
H14C H 0.480109 0.085715 0.308457 0.059 Uiso 1 1 calc R U . . .
C15 C 0.58227(9) 0.5399(2) 0.34462(6) 0.0374(3) Uani 1 1 d . . . . .
H15A H 0.558204 0.669262 0.355890 0.056 Uiso 1 1 calc R U . . .
H15B H 0.608828 0.557224 0.310210 0.056 Uiso 1 1 calc R U . . .
H15C H 0.632284 0.490609 0.373538 0.056 Uiso 1 1 calc R U . . .
C16 C 0.15826(7) 0.57083(14) 0.20759(4) 0.01702(19) Uani 1 1 d . . . . .
C17 C 0.05808(7) 0.51063(15) 0.22251(4) 0.0193(2) Uani 1 1 d . . . . .
H17A H 0.033752 0.619935 0.244085 0.023 Uiso 1 1 calc R U . . .
H17B H 0.064425 0.387582 0.245536 0.023 Uiso 1 1 calc R U . . .
C18 C -0.01435(7) 0.47163(16) 0.16860(4) 0.0226(2) Uani 1 1 d . . . . .
H18 H -0.077989 0.433102 0.178509 0.027 Uiso 1 1 calc R U . . .
C19 C -0.02481(8) 0.66714(17) 0.13271(4) 0.0252(2) Uani 1 1 d . . . . .
H19A H -0.070658 0.643675 0.098633 0.030 Uiso 1 1 calc R U . . .
H19B H -0.049766 0.777773 0.153548 0.030 Uiso 1 1 calc R U . . .
C20 C 0.07476(8) 0.72695(17) 0.11742(4) 0.0245(2) Uani 1 1 d . . . . .
H20 H 0.067930 0.852060 0.094492 0.029 Uiso 1 1 calc R U . . .
C21 C 0.14682(7) 0.76661(15) 0.17164(4) 0.0217(2) Uani 1 1 d . . . . .
H21A H 0.209674 0.807109 0.162089 0.026 Uiso 1 1 calc R U . . .
H21B H 0.122785 0.877397 0.192823 0.026 Uiso 1 1 calc R U . . .
C22 C 0.19673(7) 0.39710(16) 0.17351(4) 0.0216(2) Uani 1 1 d . . . . .
H22A H 0.259667 0.435192 0.163626 0.026 Uiso 1 1 calc R U . . .
H22B H 0.205102 0.273035 0.196072 0.026 Uiso 1 1 calc R U . . .
C23 C 0.02448(8) 0.29748(17) 0.13536(4) 0.0256(2) Uani 1 1 d . . . . .
H23A H -0.021110 0.270388 0.101409 0.031 Uiso 1 1 calc R U . . .
H23B H 0.030994 0.173322 0.157930 0.031 Uiso 1 1 calc R U . . .
C24 C 0.12401(8) 0.35747(17) 0.11971(4) 0.0256(2) Uani 1 1 d . . . . .
H24 H 0.148344 0.245891 0.098209 0.031 Uiso 1 1 calc R U . . .
C25 C 0.11314(8) 0.55301(19) 0.08385(4) 0.0292(2) Uani 1 1 d . . . . .
H25A H 0.175830 0.591154 0.073619 0.035 Uiso 1 1 calc R U . . .
H25B H 0.068129 0.528664 0.049493 0.035 Uiso 1 1 calc R U . . .
H1 H 0.2522(10) 0.208(2) 0.3321(6) 0.037(4) Uiso 1 1 d . . . . .

loop_
_atom_site_aniso_label
_atom_site_aniso_U_11
_atom_site_aniso_U_22
_atom_site_aniso_U_33
_atom_site_aniso_U_23
_atom_site_aniso_U_13
_atom_site_aniso_U_12
N1 0.0302(5) 0.0164(4) 0.0247(4) 0.0030(3) -0.0026(3) -0.0008(3)
N2 0.0205(4) 0.0158(4) 0.0183(4) 0.0009(3) 0.0007(3) -0.0002(3)
N3 0.0210(4) 0.0139(4) 0.0185(4) 0.0008(3) 0.0006(3) -0.0006(3)
C1 0.0183(4) 0.0166(5) 0.0186(4) 0.0005(3) 0.0021(3) 0.0018(3)
C2 0.0236(5) 0.0153(5) 0.0219(5) -0.0010(4) 0.0037(4) -0.0024(4)
C3 0.0237(5) 0.0137(4) 0.0213(4) 0.0004(4) 0.0045(4) -0.0017(4)
C4 0.0210(4) 0.0155(5) 0.0188(4) -0.0001(3) -0.0006(3) -0.0005(3)
C5 0.0232(5) 0.0195(5) 0.0201(5) -0.0015(4) 0.0007(4) -0.0021(4)
C6 0.0337(5) 0.0242(5) 0.0190(5) 0.0010(4) 0.0017(4) -0.0016(4)
C7 0.0364(6) 0.0219(5) 0.0239(5) 0.0029(4) -0.0058(4) 0.0036(4)
C8 0.0265(5) 0.0232(5) 0.0301(5) -0.0011(4) -0.0025(4) 0.0064(4)
C9 0.0223(5) 0.0198(5) 0.0239(5) -0.0021(4) 0.0008(4) 0.0005(4)
C10 0.0231(5) 0.0320(6) 0.0194(5) -0.0019(4) 0.0029(4) 0.0015(4)
C11 0.0314(6) 0.0418(7) 0.0280(5) -0.0041(5) 0.0092(4) -0.0055(5)
C12 0.0313(5) 0.0300(6) 0.0285(5) -0.0003(4) 0.0079(4) 0.0073(4)
C13 0.0217(5) 0.0299(6) 0.0268(5) -0.0012(4) 0.0043(4) 0.0024(4)
C14 0.0440(7) 0.0328(7) 0.0458(7) -0.0115(5) 0.0213(6) -0.0051(5)
C15 0.0388(6) 0.0326(6) 0.0437(7) -0.0066(5) 0.0162(5) -0.0078(5)
C16 0.0193(4) 0.0154(4) 0.0161(4) 0.0001(3) 0.0018(3) 0.0001(3)
C17 0.0195(4) 0.0191(5) 0.0199(4) 0.0019(4) 0.0044(3) 0.0013(4)
C18 0.0189(4) 0.0235(5) 0.0246(5) 0.0035(4) 0.0008(4) -0.0011(4)
C19 0.0253(5) 0.0237(5) 0.0245(5) 0.0028(4) -0.0029(4) 0.0028(4)
C20 0.0310(5) 0.0225(5) 0.0190(5) 0.0054(4) -0.0002(4) -0.0017(4)
C21 0.0254(5) 0.0183(5) 0.0207(5) 0.0034(4) 0.0017(4) -0.0022(4)
C22 0.0215(5) 0.0217(5) 0.0221(5) -0.0029(4) 0.0046(4) 0.0028(4)
C23 0.0288(5) 0.0207(5) 0.0247(5) -0.0006(4) -0.0044(4) -0.0028(4)
C24 0.0305(5) 0.0254(5) 0.0208(5) -0.0059(4) 0.0030(4) 0.0032(4)
C25 0.0339(5) 0.0361(6) 0.0177(5) 0.0002(4) 0.0039(4) -0.0027(5)

loop_
_atom_type_symbol
_atom_type_description
_atom_type_scat_dispersion_real
_atom_type_scat_dispersion_imag
_atom_type_scat_source
C C 0.0181 0.0091 'International Tables Vol C Tables 4.2.6.8 and 6.1.1.4'
H H 0.0000 0.0000 'International Tables Vol C Tables 4.2.6.8 and 6.1.1.4'
N N 0.0311 0.0180 'International Tables Vol C Tables 4.2.6.8 and 6.1.1.4'

loop_
_exptl_crystal_face_index_h
_exptl_crystal_face_index_k
_exptl_crystal_face_index_l
_exptl_crystal_face_perp_dist
9 0 -2 0.0296
0 -4 0 0.2637
0 0 15 0.0185
0 4 0 0.0861
-9 0 2 0.0370
3 0 -15 0.0120
-4 0 -13 0.0111

loop_
_geom_angle_atom_site_label_1
_geom_angle_atom_site_label_2
_geom_angle_atom_site_label_3
_geom_angle
_geom_angle_site_symmetry_1
_geom_angle_site_symmetry_3
_geom_angle_publ_flag
C1 N2 C2 109.85(8) . . ?
C1 N2 C4 122.23(8) . . ?
C2 N2 C4 127.44(8) . . ?
C1 N3 C3 109.50(8) . . ?
C1 N3 C16 123.80(8) . . ?
C3 N3 C16 126.54(8) . . ?
N1 C1 N3 126.11(9) . . ?
N1 C1 N2 129.11(9) . . ?
N3 C1 N2 104.78(8) . . ?
C3 C2 N2 107.52(8) . . ?
C2 C3 N3 108.34(8) . . ?
C9 C4 C5 122.50(9) . . ?
C9 C4 N2 118.61(9) . . ?
C5 C4 N2 118.86(8) . . ?
C6 C5 C4 117.54(9) . . ?
C6 C5 C10 121.71(9) . . ?
C4 C5 C10 120.71(9) . . ?
C7 C6 C5 120.95(10) . . ?
C8 C7 C6 120.47(10) . . ?
C7 C8 C9 121.02(10) . . ?
C8 C9 C4 117.52(9) . . ?
C8 C9 C13 120.98(9) . . ?
C4 C9 C13 121.44(9) . . ?
C5 C10 C11 113.33(9) . . ?
C5 C10 C12 110.24(8) . . ?
C11 C10 C12 109.37(9) . . ?
C9 C13 C14 112.85(9) . . ?
C9 C13 C15 110.17(9) . . ?
C14 C13 C15 110.65(9) . . ?
N3 C16 C21 109.81(8) . . ?
N3 C16 C17 109.41(7) . . ?
C21 C16 C17 108.81(8) . . ?
N3 C16 C22 110.19(7) . . ?
C21 C16 C22 109.10(8) . . ?
C17 C16 C22 109.50(8) . . ?
C16 C17 C18 110.20(8) . . ?
C23 C18 C19 109.51(8) . . ?
C23 C18 C17 109.00(8) . . ?
C19 C18 C17 109.36(8) . . ?
C20 C19 C18 109.48(8) . . ?
C19 C20 C25 109.55(9) . . ?
C19 C20 C21 109.53(8) . . ?
C25 C20 C21 109.68(8) . . ?
C16 C21 C20 109.60(8) . . ?
C24 C22 C16 109.56(8) . . ?
C18 C23 C24 109.78(8) . . ?
C25 C24 C23 109.45(9) . . ?
C25 C24 C22 109.25(9) . . ?
C23 C24 C22 109.74(8) . . ?
C20 C25 C24 109.39(8) . . ?

loop_
_geom_bond_atom_site_label_1
_geom_bond_atom_site_label_2
_geom_bond_distance
_geom_bond_site_symmetry_2
_geom_bond_publ_flag
N1 C1 1.2891(13) . ?
N2 C1 1.3899(12) . ?
N2 C2 1.3980(13) . ?
N2 C4 1.4292(12) . ?
N3 C1 1.3855(12) . ?
N3 C3 1.3979(12) . ?
N3 C16 1.4815(11) . ?
C2 C3 1.3378(14) . ?
C4 C9 1.4022(14) . ?
C4 C5 1.4056(14) . ?
C5 C6 1.3938(14) . ?
C5 C10 1.5223(14) . ?
C6 C7 1.3845(16) . ?
C7 C8 1.3829(16) . ?
C8 C9 1.3951(14) . ?
C9 C13 1.5219(14) . ?
C10 C11 1.5275(15) . ?
C10 C12 1.5341(16) . ?
C13 C14 1.5257(16) . ?
C13 C15 1.5290(16) . ?
C16 C21 1.5346(13) . ?
C16 C17 1.5359(13) . ?
C16 C22 1.5376(13) . ?
C17 C18 1.5359(13) . ?
C18 C23 1.5301(15) . ?
C18 C19 1.5322(14) . ?
C19 C20 1.5306(15) . ?
C20 C25 1.5311(16) . ?
C20 C21 1.5393(13) . ?
C22 C24 1.5368(13) . ?
C23 C24 1.5336(15) . ?
C24 C25 1.5320(15) . ?

loop_
_geom_torsion_atom_site_label_1
_geom_torsion_atom_site_label_2
_geom_torsion_atom_site_label_3
_geom_torsion_atom_site_label_4
_geom_torsion
_geom_torsion_site_symmetry_1
_geom_torsion_site_symmetry_2
_geom_torsion_site_symmetry_3
_geom_torsion_site_symmetry_4
_geom_torsion_publ_flag
C3 N3 C1 N1 -179.67(10) . . . . ?
C16 N3 C1 N1 4.72(15) . . . . ?
C3 N3 C1 N2 0.08(10) . . . . ?
C16 N3 C1 N2 -175.53(8) . . . . ?
C2 N2 C1 N1 178.78(10) . . . . ?
C4 N2 C1 N1 6.21(15) . . . . ?
C2 N2 C1 N3 -0.96(10) . . . . ?
C4 N2 C1 N3 -173.53(8) . . . . ?
C1 N2 C2 C3 1.52(11) . . . . ?
C4 N2 C2 C3 173.60(9) . . . . ?
N2 C2 C3 N3 -1.43(11) . . . . ?
C1 N3 C3 C2 0.87(11) . . . . ?
C16 N3 C3 C2 176.32(8) . . . . ?
C1 N2 C4 C9 82.58(12) . . . . ?
C2 N2 C4 C9 -88.61(12) . . . . ?
C1 N2 C4 C5 -95.57(11) . . . . ?
C2 N2 C4 C5 93.25(12) . . . . ?
C9 C4 C5 C6 0.32(15) . . . . ?
N2 C4 C5 C6 178.39(9) . . . . ?
C9 C4 C5 C10 177.89(9) . . . . ?
N2 C4 C5 C10 -4.04(14) . . . . ?
C4 C5 C6 C7 0.05(15) . . . . ?
C10 C5 C6 C7 -177.49(10) . . . . ?
C5 C6 C7 C8 -0.48(17) . . . . ?
C6 C7 C8 C9 0.53(17) . . . . ?
C7 C8 C9 C4 -0.16(16) . . . . ?
C7 C8 C9 C13 177.07(10) . . . . ?
C5 C4 C9 C8 -0.27(15) . . . . ?
N2 C4 C9 C8 -178.34(9) . . . . ?
C5 C4 C9 C13 -177.48(9) . . . . ?
N2 C4 C9 C13 4.44(14) . . . . ?
C6 C5 C10 C11 -27.69(14) . . . . ?
C4 C5 C10 C11 154.85(9) . . . . ?
C6 C5 C10 C12 95.27(12) . . . . ?
C4 C5 C10 C12 -82.20(11) . . . . ?
C8 C9 C13 C14 49.90(14) . . . . ?
C4 C9 C13 C14 -132.99(11) . . . . ?
C8 C9 C13 C15 -74.33(13) . . . . ?
C4 C9 C13 C15 102.79(11) . . . . ?
C1 N3 C16 C21 -179.71(8) . . . . ?
C3 N3 C16 C21 5.45(12) . . . . ?
C1 N3 C16 C17 60.93(11) . . . . ?
C3 N3 C16 C17 -113.91(10) . . . . ?
C1 N3 C16 C22 -59.51(11) . . . . ?
C3 N3 C16 C22 125.65(10) . . . . ?
N3 C16 C17 C18 179.74(8) . . . . ?
C21 C16 C17 C18 59.76(10) . . . . ?
C22 C16 C17 C18 -59.40(10) . . . . ?
C16 C17 C18 C23 59.86(10) . . . . ?
C16 C17 C18 C19 -59.83(10) . . . . ?
C23 C18 C19 C20 -59.75(11) . . . . ?
C17 C18 C19 C20 59.63(11) . . . . ?
C18 C19 C20 C25 60.20(10) . . . . ?
C18 C19 C20 C21 -60.14(11) . . . . ?
N3 C16 C21 C20 -179.53(8) . . . . ?
C17 C16 C21 C20 -59.80(10) . . . . ?
C22 C16 C21 C20 59.61(10) . . . . ?
C19 C20 C21 C16 60.48(11) . . . . ?
C25 C20 C21 C16 -59.77(11) . . . . ?
N3 C16 C22 C24 179.15(8) . . . . ?
C21 C16 C22 C24 -60.22(10) . . . . ?
C17 C16 C22 C24 58.76(10) . . . . ?
C19 C18 C23 C24 59.55(10) . . . . ?
C17 C18 C23 C24 -60.05(10) . . . . ?
C18 C23 C24 C25 -59.63(10) . . . . ?
C18 C23 C24 C22 60.25(11) . . . . ?
C16 C22 C24 C25 60.65(11) . . . . ?
C16 C22 C24 C23 -59.35(11) . . . . ?
C19 C20 C25 C24 -60.26(11) . . . . ?
C21 C20 C25 C24 59.98(11) . . . . ?
C23 C24 C25 C20 59.82(11) . . . . ?
C22 C24 C25 C20 -60.36(11) . . . . ?

loop_
_exptl_oxdiff_crystal_face_indexfrac_h
_exptl_oxdiff_crystal_face_indexfrac_k
_exptl_oxdiff_crystal_face_indexfrac_l
_exptl_oxdiff_crystal_face_x
_exptl_oxdiff_crystal_face_y
_exptl_oxdiff_crystal_face_z
8.9960 0.0923 -2.4198 0.7937 -0.6083 -0.0092
0.0374 -4.2252 -0.4633 -0.0219 0.0155 -0.9996
0.0471 0.0444 15.3939 -0.6078 -0.7931 0.0410
-0.2701 4.2250 0.1832 0.0150 0.0178 0.9997
-8.9960 -0.0923 2.4198 -0.7937 0.6083 0.0092
2.7264 0.1240 -15.3823 0.8238 0.5669 -0.0092
-3.7085 0.0256 -13.0768 0.2329 0.9725 -0.0091
